data_7249704
loop_
_publ_author_name
'Hu, Huifen'
'Yan, Yukun'
'Yang, Chengling'
'Wang, Wei'

_publ_section_title
;
 Tetraphenylethylene-based blue light-emitting organic salt crystals
;
_journal_name_full CrystEngComm
_journal_paper_doi 10.1039/D4CE01094A
_journal_year 2025
_chemical_formula_moiety 'C54 H52 N4, C25 H16 O12 S4 [+ solvent]'
_chemical_formula_sum 'C79 H68 N4 O12 S4'
_chemical_formula_weight 1393.61
_space_group_crystal_system triclinic
_space_group_IT_number 2
_space_group_name_Hall '-P 1'
_space_group_name_H-M_alt 'P -1'
_atom_sites_solution_hydrogens geom
_audit_creation_method SHELXL-2018/3
_audit_update_record
;
2024-09-28 deposited with the CCDC.	2024-12-16 downloaded from the CCDC.
;
_cell_angle_alpha 104.206(2)
_cell_angle_beta 98.769(2)
_cell_angle_gamma 97.896(2)
_cell_formula_units_Z 2
_cell_length_a 14.5199(5)
_cell_length_b 18.0137(6)
_cell_length_c 20.5510(7)
_cell_measurement_reflns_used 9693
_cell_measurement_temperature 173(2)
_cell_measurement_theta_max 66.74
_cell_measurement_theta_min 3.49
_cell_volume 5063.5(3)
_computing_structure_refinement 'SHELXL-2018/3 (Sheldrick, 2018)'
_computing_structure_solution 'SHELXT 2018/2 (Sheldrick, 2018)'
_diffrn_ambient_temperature 173(2)
_diffrn_measured_fraction_theta_full 0.999
_diffrn_measured_fraction_theta_max 0.995
_diffrn_measurement_device_type 'Bruker D8 VENTURE'
_diffrn_measurement_method '\f and \w scans'
_diffrn_radiation_type CuK\a
_diffrn_radiation_wavelength 1.54178
_diffrn_reflns_av_R_equivalents 0.0696
_diffrn_reflns_av_unetI/netI 0.0360
_diffrn_reflns_Laue_measured_fraction_full 0.999
_diffrn_reflns_Laue_measured_fraction_max 0.995
_diffrn_reflns_limit_h_max 17
_diffrn_reflns_limit_h_min -17
_diffrn_reflns_limit_k_max 21
_diffrn_reflns_limit_k_min -21
_diffrn_reflns_limit_l_max 24
_diffrn_reflns_limit_l_min -24
_diffrn_reflns_number 164880
_diffrn_reflns_point_group_measured_fraction_full 0.999
_diffrn_reflns_point_group_measured_fraction_max 0.995
_diffrn_reflns_theta_full 67.679
_diffrn_reflns_theta_max 68.600
_diffrn_reflns_theta_min 2.260
_exptl_absorpt_coefficient_mu 1.239
_exptl_absorpt_correction_T_max 0.7531
_exptl_absorpt_correction_T_min 0.6023
_exptl_absorpt_correction_type multi-scan
_exptl_absorpt_process_details
;
SADABS-2016/2 - Bruker AXS area detector scaling and absorption correction 
;
_exptl_crystal_colour colourless
_exptl_crystal_density_diffrn 0.914
_exptl_crystal_description block
_exptl_crystal_F_000 1460
_exptl_crystal_size_max 0.160
_exptl_crystal_size_mid 0.140
_exptl_crystal_size_min 0.120
_platon_squeeze_details TITL
_refine_diff_density_max 1.348
_refine_diff_density_min -0.710
_refine_diff_density_rms 0.073
_refine_ls_extinction_method none
_refine_ls_goodness_of_fit_ref 1.119
_refine_ls_hydrogen_treatment constr
_refine_ls_matrix_type full
_refine_ls_number_parameters 896
_refine_ls_number_reflns 18588
_refine_ls_number_restraints 7
_refine_ls_restrained_S_all 1.123
_refine_ls_R_factor_all 0.1182
_refine_ls_R_factor_gt 0.0988
_refine_ls_shift/su_max 0.002
_refine_ls_shift/su_mean 0.000
_refine_ls_structure_factor_coef Fsqd
_refine_ls_weighting_details 'w=1/[\s^2^(Fo^2^)+(0.1891P)^2^+3.2491P] where P=(Fo^2^+2Fc^2^)/3'
_refine_ls_weighting_scheme calc
_refine_ls_wR_factor_gt 0.3047
_refine_ls_wR_factor_ref 0.3251
_reflns_Friedel_coverage 0.000
_reflns_number_gt 13225
_reflns_number_total 18588
_reflns_threshold_expression 'I > 2\s(I)'
_cod_data_source_file d4ce01094a2.cif
_cod_data_source_block t
_cod_database_code 7249704
_shelx_shelxl_version_number 2018/3
_shelx_space_group_comment
;
The symmetry employed for this shelxl refinement is uniquely defined
by the following loop, which should always be used as a source of
symmetry information in preference to the above space-group names.
They are only intended as comments.
;
_shelx_estimated_absorpt_t_min 0.826
_shelx_estimated_absorpt_t_max 0.866

loop_
_space_group_symop_operation_xyz
'x, y, z'
'-x, -y, -z'

loop_
_atom_site_label
_atom_site_type_symbol
_atom_site_fract_x
_atom_site_fract_y
_atom_site_fract_z
_atom_site_U_iso_or_equiv
_atom_site_adp_type
_atom_site_occupancy
_atom_site_site_symmetry_order
_atom_site_calc_flag
_atom_site_refinement_flags_posn
_atom_site_refinement_flags_adp
_atom_site_refinement_flags_occupancy
_atom_site_disorder_assembly
_atom_site_disorder_group
S1 S 0.11211(8) -0.05488(6) 0.09397(5) 0.0619(3) Uani 1 1 d . U . . .
S2 S 0.37089(11) 0.38404(8) 0.53391(6) 0.0826(4) Uani 1 1 d . . . . .
S3 S 0.55076(9) 0.38723(7) 0.06577(7) 0.0710(3) Uani 1 1 d . . . . .
S4 S -0.02494(10) 0.51037(9) 0.16502(10) 0.0948(5) Uani 1 1 d . U . . .
O1 O 0.3853(4) 0.3155(3) 0.5537(2) 0.1195(16) Uani 1 1 d . . . . .
C9 C 0.2561(2) 0.1528(2) 0.21491(19) 0.0486(8) Uani 1 1 d . . . . .
H9 H 0.310408 0.171009 0.250662 0.058 Uiso 1 1 calc R U . . .
C10 C 0.2278(3) 0.0733(2) 0.18568(19) 0.0541(9) Uani 1 1 d . . . . .
H10 H 0.263065 0.037603 0.200317 0.065 Uiso 1 1 calc R U . . .
C11 C 0.1463(3) 0.0464(2) 0.13413(19) 0.0503(8) Uani 1 1 d . . . . .
O2 O 0.2883(4) 0.4113(4) 0.5587(2) 0.140(2) Uani 1 1 d . . . . .
O3 O 0.4517(5) 0.4425(3) 0.5532(2) 0.159(3) Uani 1 1 d . . . . .
N2 N 0.6569(4) 1.3120(3) 0.3882(2) 0.1011(16) Uani 1 1 d . . . . .
N3 N 0.7013(4) 0.3710(3) 0.7773(3) 0.0945(14) Uani 1 1 d . . . . .
C2 C 0.2865(3) 0.3138(2) 0.30058(19) 0.0484(8) Uani 1 1 d . . . . .
C12 C 0.0962(3) 0.0986(2) 0.11326(19) 0.0512(8) Uani 1 1 d . . . . .
H12 H 0.041255 0.080214 0.078070 0.061 Uiso 1 1 calc R U . . .
C13 C 0.1253(2) 0.1780(2) 0.14332(18) 0.0458(8) Uani 1 1 d . . . . .
H13 H 0.088615 0.213200 0.129486 0.055 Uiso 1 1 calc R U . . .
C14 C 0.3296(2) 0.3162(2) 0.18536(18) 0.0462(8) Uani 1 1 d . . . . .
C15 C 0.3631(3) 0.3949(2) 0.1899(2) 0.0580(10) Uani 1 1 d . . . . .
H15 H 0.338111 0.434003 0.218404 0.070 Uiso 1 1 calc R U . . .
C16 C 0.4294(3) 0.4169(2) 0.1553(2) 0.0621(10) Uani 1 1 d . . . . .
H16 H 0.450484 0.470647 0.159986 0.074 Uiso 1 1 calc R U . . .
C17 C 0.4675(3) 0.3597(2) 0.1121(2) 0.0539(9) Uani 1 1 d . . . . .
C18 C 0.4375(3) 0.2828(2) 0.10784(19) 0.0518(9) Uani 1 1 d . . . . .
H18 H 0.463128 0.243858 0.079752 0.062 Uiso 1 1 calc R U . . .
C19 C 0.3697(2) 0.2611(2) 0.14433(18) 0.0470(8) Uani 1 1 d . . . . .
H19 H 0.350564 0.207510 0.141070 0.056 Uiso 1 1 calc R U . . .
C20 C 0.1741(2) 0.34552(19) 0.20836(18) 0.0445(8) Uani 1 1 d . . . . .
C21 C 0.1326(2) 0.3862(2) 0.2592(2) 0.0500(8) Uani 1 1 d . . . . .
H21 H 0.146320 0.380216 0.304108 0.060 Uiso 1 1 calc R U . . .
C22 C 0.0711(3) 0.4357(2) 0.2452(2) 0.0600(10) Uani 1 1 d . . . . .
H22 H 0.044033 0.463552 0.280786 0.072 Uiso 1 1 calc R U . . .
C23 C 0.0493(3) 0.4447(2) 0.1801(3) 0.0627(11) Uani 1 1 d . . . . .
C24 C 0.0887(3) 0.4024(3) 0.1283(3) 0.0651(11) Uani 1 1 d . . . . .
H24 H 0.073222 0.407322 0.083107 0.078 Uiso 1 1 calc R U . . .
C25 C 0.1488(3) 0.3543(2) 0.1418(2) 0.0559(9) Uani 1 1 d . . . . .
H25 H 0.174498 0.325937 0.105708 0.067 Uiso 1 1 calc R U . . .
C26 C 0.9024(3) 0.4526(2) 0.53953(18) 0.0495(8) Uani 1 1 d . . . . .
C27 C 0.9466(3) 0.4101(2) 0.42364(19) 0.0511(8) Uani 1 1 d . . . . .
C28 C 0.9807(3) 0.3412(2) 0.4149(2) 0.0645(11) Uani 1 1 d . . . . .
H28 H 1.017717 0.331078 0.452940 0.077 Uiso 1 1 calc R U . . .
C29 C 0.9622(3) 0.2862(3) 0.3516(2) 0.0668(11) Uani 1 1 d . . . . .
H29 H 0.985853 0.238981 0.346986 0.080 Uiso 1 1 calc R U . . .
C30 C 0.9092(3) 0.3003(2) 0.29521(19) 0.0542(9) Uani 1 1 d . . . . .
C31 C 0.8753(3) 0.3685(3) 0.3037(2) 0.0620(10) Uani 1 1 d . . . . .
H31 H 0.838038 0.378357 0.265619 0.074 Uiso 1 1 calc R U . . .
C32 C 0.8938(3) 0.4235(2) 0.36647(19) 0.0564(9) Uani 1 1 d . . . . .
H32 H 0.870433 0.470873 0.370658 0.068 Uiso 1 1 calc R U . . .
C33 C 0.8904(3) 0.2410(3) 0.2274(2) 0.0621(10) Uani 1 1 d . . . . .
C34 C 0.8773(5) 0.1640(3) 0.2248(3) 0.0932(18) Uani 1 1 d . . . . .
H34 H 0.878216 0.149419 0.266268 0.112 Uiso 1 1 calc R U . . .
C35 C 0.8562(4) 0.1264(4) 0.1060(3) 0.0826(15) Uani 1 1 d . . . . .
H35 H 0.843540 0.086648 0.064074 0.099 Uiso 1 1 calc R U . . .
C36 C 0.8671(3) 0.2009(3) 0.1053(2) 0.0741(13) Uani 1 1 d . . . . .
H36 H 0.862574 0.213556 0.062859 0.089 Uiso 1 1 calc R U . . .
C37 C 0.8852(3) 0.2605(3) 0.1662(2) 0.0699(12) Uani 1 1 d . . . . .
H37 H 0.893741 0.313498 0.165546 0.084 Uiso 1 1 calc R U . . .
C40 C 0.8263(3) 0.4900(2) 0.54713(18) 0.0511(8) Uani 1 1 d . . . . .
H40 H 0.814670 0.526962 0.522380 0.061 Uiso 1 1 calc R U . . .
C39 C 0.7884(6) 0.0068(6) 0.1823(5) 0.171(5) Uani 1 1 d D U . . .
H39A H 0.787471 0.040242 0.227573 0.256 Uiso 1 1 calc R U . . .
H39B H 0.770584 -0.047922 0.181593 0.256 Uiso 1 1 calc R U . . .
H39C H 0.743329 0.019063 0.147606 0.256 Uiso 1 1 calc R U . . .
C38 C 0.8769(7) 0.0192(4) 0.1686(5) 0.141(3) Uani 1 1 d D U . . .
H38A H 0.883954 -0.014934 0.124531 0.170 Uiso 1 1 calc R U . . .
H38B H 0.927776 0.018535 0.206312 0.170 Uiso 1 1 calc R U . . .
C41 C 0.7662(3) 0.4740(2) 0.59071(19) 0.0538(9) Uani 1 1 d . . . . .
H41 H 0.713869 0.499903 0.595257 0.065 Uiso 1 1 calc R U . . .
C42 C 0.7823(3) 0.4208(2) 0.62725(19) 0.0529(9) Uani 1 1 d . . . . .
C43 C 0.8578(3) 0.3825(3) 0.6191(2) 0.0619(10) Uani 1 1 d . . . . .
H43 H 0.868810 0.345277 0.643671 0.074 Uiso 1 1 calc R U . . .
C44 C 0.9175(3) 0.3976(2) 0.5758(2) 0.0590(10) Uani 1 1 d . . . . .
H44 H 0.968822 0.370608 0.570640 0.071 Uiso 1 1 calc R U . . .
C45 C 0.7579(4) 0.3879(3) 0.7340(3) 0.0754(13) Uani 1 1 d . . . . .
H45 H 0.823888 0.387788 0.744249 0.091 Uiso 1 1 calc R U . . .
C46 C 0.7195(3) 0.4053(2) 0.6752(2) 0.0618(10) Uani 1 1 d . . . . .
C47 C 0.6236(3) 0.4057(3) 0.6630(3) 0.0769(14) Uani 1 1 d . . . . .
H47 H 0.594209 0.416405 0.622573 0.092 Uiso 1 1 calc R U . . .
C48 C 0.5706(4) 0.3903(4) 0.7104(3) 0.0924(19) Uani 1 1 d . . . . .
H48 H 0.504885 0.392391 0.702470 0.111 Uiso 1 1 calc R U . . .
C49 C 0.6073(5) 0.3732(3) 0.7649(4) 0.0969(19) Uani 1 1 d . . . . .
H49 H 0.568835 0.362344 0.796054 0.116 Uiso 1 1 calc R U . . .
C50 C 0.7421(7) 0.3456(5) 0.8350(4) 0.135(3) Uani 1 1 d . . . . .
H50A H 0.694396 0.341683 0.864192 0.162 Uiso 1 1 calc R U . . .
H50B H 0.796757 0.385963 0.862431 0.162 Uiso 1 1 calc R U . . .
C51 C 0.7770(10) 0.2639(7) 0.8151(6) 0.180(5) Uani 1 1 d . . . . .
H51A H 0.804670 0.251590 0.856919 0.269 Uiso 1 1 calc R U . . .
H51B H 0.824775 0.267110 0.786525 0.269 Uiso 1 1 calc R U . . .
H51C H 0.722887 0.222884 0.789819 0.269 Uiso 1 1 calc R U . . .
C52 C 0.5328(2) 1.00269(19) 0.02734(18) 0.0453(8) Uani 1 1 d . . . . .
C53 C 0.9655(3) 0.4681(2) 0.49175(18) 0.0479(8) Uani 1 1 d . . . . .
C54 C 0.5559(2) 1.0707(2) 0.08908(17) 0.0456(8) Uani 1 1 d . . . . .
C55 C 0.6096(3) 1.1397(2) 0.0890(2) 0.0548(9) Uani 1 1 d . . . . .
H55 H 0.632591 1.144229 0.048950 0.066 Uiso 1 1 calc R U . . .
C56 C 0.6308(3) 1.2029(2) 0.1467(2) 0.0548(9) Uani 1 1 d . . . . .
H56 H 0.667895 1.250236 0.145801 0.066 Uiso 1 1 calc R U . . .
C57 C 0.5982(3) 1.1975(2) 0.20533(19) 0.0527(9) Uani 1 1 d . . . . .
C58 C 0.5431(4) 1.1288(3) 0.2054(2) 0.0718(12) Uani 1 1 d . . . . .
H58 H 0.519780 1.124640 0.245357 0.086 Uiso 1 1 calc R U . . .
C59 C 0.5214(3) 1.0657(2) 0.1476(2) 0.0654(11) Uani 1 1 d . . . . .
H59 H 0.482726 1.018867 0.148108 0.078 Uiso 1 1 calc R U . . .
C60 C 0.6398(4) 1.2526(3) 0.3302(3) 0.0861(15) Uani 1 1 d . . . . .
H60 H 0.643092 1.201308 0.333397 0.103 Uiso 1 1 calc R U . . .
C61 C 0.6182(3) 1.2650(2) 0.2677(2) 0.0592(10) Uani 1 1 d . . . . .
C62 C 0.6201(3) 1.3414(2) 0.2639(2) 0.0654(11) Uani 1 1 d . . . . .
H62 H 0.610762 1.352644 0.220766 0.079 Uiso 1 1 calc R U . . .
C63 C 0.6359(4) 1.4006(3) 0.3239(3) 0.0767(14) Uani 1 1 d . . . . .
H63 H 0.635248 1.452587 0.321810 0.092 Uiso 1 1 calc R U . . .
C64 C 0.6522(4) 1.3856(3) 0.3852(3) 0.0843(15) Uani 1 1 d . . . . .
H64 H 0.660365 1.426412 0.426125 0.101 Uiso 1 1 calc R U . . .
C65 C 0.6852(7) 1.2930(4) 0.4569(3) 0.123(2) Uani 1 1 d . U . . .
H65A H 0.714737 1.246024 0.450098 0.148 Uiso 1 1 calc R U . . .
H65B H 0.730919 1.337044 0.489650 0.148 Uiso 1 1 calc R U . . .
C66 C 0.6034(8) 1.2803(6) 0.4813(5) 0.164(4) Uani 1 1 d . U . . .
H66A H 0.571797 1.325256 0.483640 0.246 Uiso 1 1 calc R U . . .
H66B H 0.618707 1.272819 0.527144 0.246 Uiso 1 1 calc R U . . .
H66C H 0.561281 1.233562 0.450616 0.246 Uiso 1 1 calc R U . . .
C67 C 0.5929(2) 0.94114(19) 0.02881(17) 0.0440(8) Uani 1 1 d . . . . .
C68 C 0.5739(3) 0.8866(2) 0.0646(2) 0.0521(9) Uani 1 1 d . . . . .
H68 H 0.520925 0.887125 0.086662 0.063 Uiso 1 1 calc R U . . .
C69 C 0.6304(3) 0.8314(2) 0.0689(2) 0.0561(9) Uani 1 1 d . . . . .
H69 H 0.616055 0.793934 0.093061 0.067 Uiso 1 1 calc R U . . .
C70 C 0.7098(2) 0.8315(2) 0.03668(18) 0.0466(8) Uani 1 1 d . . . . .
C71 C 0.7288(3) 0.8863(2) 0.00223(19) 0.0484(8) Uani 1 1 d . . . . .
H71 H 0.782901 0.886983 -0.018635 0.058 Uiso 1 1 calc R U . . .
C72 C 0.6712(3) 0.9406(2) -0.00289(19) 0.0493(8) Uani 1 1 d . . . . .
H72 H 0.684900 0.977326 -0.027882 0.059 Uiso 1 1 calc R U . . .
C73 C 0.7306(3) 0.6977(2) 0.0411(2) 0.0543(9) Uani 1 1 d . . . . .
H73 H 0.664045 0.684249 0.037152 0.065 Uiso 1 1 calc R U . . .
C74 C 0.7714(3) 0.7722(2) 0.04076(18) 0.0498(8) Uani 1 1 d . . . . .
C75 C 0.8684(3) 0.7893(2) 0.0441(2) 0.0618(10) Uani 1 1 d . . . . .
H75 H 0.896981 0.838859 0.041336 0.074 Uiso 1 1 calc R U . . .
C76 C 0.9233(3) 0.7334(3) 0.0516(3) 0.0753(14) Uani 1 1 d . . . . .
H76 H 0.990080 0.744933 0.055275 0.090 Uiso 1 1 calc R U . . .
C77 C 0.8805(3) 0.6619(3) 0.0537(2) 0.0685(12) Uani 1 1 d . . . . .
H77 H 0.917948 0.623967 0.059903 0.082 Uiso 1 1 calc R U . . .
C78 C 0.7424(4) 0.5657(3) 0.0474(3) 0.0756(13) Uani 1 1 d . . . . .
H78A H 0.781139 0.548767 0.083134 0.091 Uiso 1 1 calc R U . . .
H78B H 0.678638 0.567141 0.058641 0.091 Uiso 1 1 calc R U . . .
C79 C 0.7340(5) 0.5091(3) -0.0199(3) 0.0914(16) Uani 1 1 d . . . . .
H79A H 0.697403 0.459022 -0.020218 0.137 Uiso 1 1 calc R U . . .
H79B H 0.797396 0.502076 -0.028158 0.137 Uiso 1 1 calc R U . . .
H79C H 0.701702 0.528658 -0.055945 0.137 Uiso 1 1 calc R U . . .
C3 C 0.3711(3) 0.3640(2) 0.3333(2) 0.0546(9) Uani 1 1 d . . . . .
H3 H 0.411348 0.384358 0.306951 0.066 Uiso 1 1 calc R U . . .
O4 O 0.1084(3) -0.09231(19) 0.14779(18) 0.0872(11) Uani 1 1 d . . . . .
O5 O 0.0247(3) -0.0657(2) 0.0471(2) 0.1033(14) Uani 1 1 d . . . . .
O6 O 0.1885(3) -0.07648(19) 0.05888(19) 0.0932(11) Uani 1 1 d . U . . .
O7 O 0.5255(8) 0.3455(6) 0.0044(3) 0.321(9) Uani 1 1 d . . . . .
O8 O 0.6380(5) 0.3781(7) 0.0996(5) 0.214(5) Uani 1 1 d . . . . .
O9 O 0.5643(8) 0.4645(4) 0.0761(5) 0.248(6) Uani 1 1 d . . . . .
O10 O 0.0278(5) 0.5806(3) 0.1798(5) 0.200(4) Uani 1 1 d . . . . .
O11 O -0.0613(9) 0.5383(7) 0.2304(4) 0.245(5) Uani 1 1 d . U . . .
O12 O -0.1003(6) 0.4748(4) 0.1247(5) 0.283(7) Uani 1 1 d . . . . .
N1 N 0.8629(5) 0.1071(3) 0.1651(2) 0.1203(19) Uani 1 1 d D U . . .
C4 C 0.3978(3) 0.3851(2) 0.4047(2) 0.0605(10) Uani 1 1 d . . . . .
H4 H 0.455587 0.419898 0.426678 0.073 Uiso 1 1 calc R U . . .
C5 C 0.3396(3) 0.3551(2) 0.4433(2) 0.0610(10) Uani 1 1 d . . . . .
C6 C 0.2569(3) 0.3027(2) 0.4107(2) 0.0603(10) Uani 1 1 d . . . . .
H6 H 0.218042 0.280533 0.436792 0.072 Uiso 1 1 calc R U . . .
C7 C 0.2307(3) 0.2826(2) 0.34040(19) 0.0545(9) Uani 1 1 d . . . . .
H7 H 0.173551 0.246777 0.318675 0.065 Uiso 1 1 calc R U . . .
C8 C 0.2076(2) 0.20711(19) 0.19360(17) 0.0435(7) Uani 1 1 d . . . . .
N4 N 0.7868(3) 0.6447(2) 0.04708(18) 0.0603(8) Uani 1 1 d . . . . .
C1 C 0.2490(2) 0.29472(19) 0.22191(18) 0.0442(8) Uani 1 1 d . . . . .

loop_
_atom_site_aniso_label
_atom_site_aniso_U_11
_atom_site_aniso_U_22
_atom_site_aniso_U_33
_atom_site_aniso_U_23
_atom_site_aniso_U_13
_atom_site_aniso_U_12
S1 0.0749(7) 0.0424(5) 0.0527(5) 0.0035(4) -0.0016(4) -0.0100(4)
S2 0.0983(9) 0.0775(8) 0.0529(6) 0.0101(5) -0.0225(6) 0.0072(7)
S3 0.0654(7) 0.0715(7) 0.0842(8) 0.0278(6) 0.0264(6) 0.0143(5)
S4 0.0700(8) 0.0744(8) 0.1475(14) 0.0420(9) 0.0066(8) 0.0329(7)
O1 0.173(5) 0.106(3) 0.084(3) 0.044(2) 0.004(3) 0.032(3)
C9 0.0428(18) 0.0405(17) 0.0494(19) 0.0027(15) -0.0095(15) 0.0021(14)
C10 0.058(2) 0.0436(19) 0.050(2) 0.0058(16) -0.0046(17) 0.0041(16)
C11 0.0486(19) 0.0434(18) 0.0478(19) 0.0036(15) -0.0003(15) -0.0025(15)
O2 0.144(4) 0.205(6) 0.054(2) -0.008(3) -0.010(2) 0.083(4)
O3 0.208(6) 0.148(4) 0.061(2) 0.026(3) -0.049(3) -0.085(4)
N2 0.148(5) 0.070(3) 0.057(2) -0.010(2) -0.004(3) 0.004(3)
N3 0.101(4) 0.101(3) 0.086(3) 0.031(3) 0.039(3) 0.003(3)
C2 0.0448(18) 0.0395(17) 0.0499(19) 0.0012(15) -0.0069(15) 0.0091(14)
C12 0.0420(18) 0.053(2) 0.0453(18) 0.0013(16) -0.0025(15) -0.0022(15)
C13 0.0372(17) 0.0454(18) 0.0458(18) 0.0028(15) -0.0014(14) 0.0047(14)
C14 0.0398(17) 0.0417(17) 0.0473(18) 0.0005(14) -0.0022(14) 0.0075(14)
C15 0.057(2) 0.0426(19) 0.072(3) 0.0076(18) 0.0158(19) 0.0119(17)
C16 0.058(2) 0.045(2) 0.085(3) 0.019(2) 0.017(2) 0.0100(17)
C17 0.0464(19) 0.056(2) 0.054(2) 0.0109(17) 0.0023(16) 0.0074(16)
C18 0.0445(19) 0.053(2) 0.050(2) 0.0021(16) -0.0006(15) 0.0113(16)
C19 0.0411(17) 0.0402(17) 0.0506(19) 0.0010(15) 0.0022(14) 0.0049(14)
C20 0.0402(17) 0.0389(17) 0.0477(18) 0.0041(14) 0.0026(14) 0.0052(14)
C21 0.0432(18) 0.0436(18) 0.054(2) 0.0038(15) 0.0012(15) 0.0051(15)
C22 0.0402(19) 0.048(2) 0.078(3) -0.0028(19) 0.0024(18) 0.0101(16)
C23 0.049(2) 0.048(2) 0.087(3) 0.016(2) 0.001(2) 0.0091(17)
C24 0.058(2) 0.064(2) 0.077(3) 0.028(2) 0.004(2) 0.015(2)
C25 0.051(2) 0.060(2) 0.055(2) 0.0118(18) 0.0058(17) 0.0153(17)
C26 0.051(2) 0.0440(18) 0.0456(18) -0.0005(15) 0.0098(15) 0.0044(15)
C27 0.0474(19) 0.050(2) 0.0481(19) 0.0015(16) 0.0086(15) 0.0030(16)
C28 0.078(3) 0.054(2) 0.050(2) -0.0026(17) -0.0042(19) 0.020(2)
C29 0.080(3) 0.054(2) 0.050(2) -0.0074(18) -0.007(2) 0.016(2)
C30 0.053(2) 0.055(2) 0.0428(19) 0.0010(16) 0.0032(16) 0.0001(17)
C31 0.064(2) 0.065(3) 0.050(2) 0.0057(18) 0.0064(18) 0.011(2)
C32 0.062(2) 0.061(2) 0.045(2) 0.0090(17) 0.0098(17) 0.0190(19)
C33 0.054(2) 0.068(3) 0.049(2) -0.0040(19) 0.0047(17) 0.0005(19)
C34 0.144(5) 0.063(3) 0.049(2) -0.010(2) -0.003(3) 0.012(3)
C35 0.066(3) 0.099(4) 0.055(3) -0.018(3) -0.001(2) 0.006(3)
C36 0.053(2) 0.099(4) 0.051(2) -0.005(2) 0.0070(18) -0.002(2)
C37 0.059(2) 0.085(3) 0.051(2) 0.001(2) 0.0068(18) -0.001(2)
C40 0.052(2) 0.0489(19) 0.0440(18) 0.0002(15) 0.0044(15) 0.0101(16)
C39 0.122(5) 0.164(8) 0.142(7) -0.080(6) -0.034(5) 0.031(5)
C38 0.167(6) 0.103(4) 0.113(6) -0.012(4) -0.002(5) -0.007(5)
C41 0.052(2) 0.053(2) 0.0458(19) -0.0047(16) 0.0037(16) 0.0111(16)
C42 0.053(2) 0.050(2) 0.0473(19) 0.0001(16) 0.0105(16) 0.0045(16)
C43 0.062(2) 0.059(2) 0.067(3) 0.019(2) 0.017(2) 0.0101(19)
C44 0.057(2) 0.060(2) 0.068(2) 0.0183(19) 0.0233(19) 0.0235(19)
C45 0.081(3) 0.072(3) 0.077(3) 0.021(2) 0.033(3) 0.005(2)
C46 0.061(2) 0.053(2) 0.062(2) 0.0007(18) 0.0192(19) -0.0005(18)
C47 0.060(3) 0.081(3) 0.066(3) -0.018(2) 0.020(2) -0.008(2)
C48 0.073(3) 0.099(4) 0.083(4) -0.011(3) 0.036(3) -0.020(3)
C49 0.102(5) 0.084(4) 0.102(5) 0.007(3) 0.059(4) -0.005(3)
C50 0.173(8) 0.136(7) 0.088(5) 0.033(4) 0.026(5) -0.005(6)
C51 0.248(14) 0.150(9) 0.165(10) 0.056(8) 0.084(9) 0.045(9)
C52 0.0451(18) 0.0352(16) 0.0484(18) -0.0011(14) 0.0038(14) 0.0121(14)
C53 0.0481(19) 0.0462(18) 0.0442(18) 0.0031(15) 0.0072(15) 0.0097(14)
C54 0.0475(18) 0.0407(17) 0.0410(17) -0.0004(14) -0.0013(14) 0.0146(14)
C55 0.054(2) 0.045(2) 0.056(2) -0.0028(16) 0.0127(17) 0.0065(16)
C56 0.048(2) 0.0427(19) 0.061(2) -0.0038(16) 0.0028(17) 0.0049(15)
C57 0.050(2) 0.0455(19) 0.048(2) -0.0067(16) -0.0051(16) 0.0117(16)
C58 0.099(4) 0.055(2) 0.051(2) 0.0006(19) 0.013(2) 0.004(2)
C59 0.081(3) 0.050(2) 0.053(2) 0.0023(18) 0.012(2) -0.005(2)
C60 0.109(4) 0.067(3) 0.058(3) -0.010(2) 0.002(3) 0.002(3)
C61 0.057(2) 0.053(2) 0.050(2) -0.0094(17) -0.0044(17) 0.0089(17)
C62 0.064(2) 0.052(2) 0.061(2) -0.0098(18) -0.0063(19) 0.0094(19)
C63 0.076(3) 0.053(2) 0.078(3) -0.012(2) -0.005(2) 0.011(2)
C64 0.094(4) 0.068(3) 0.063(3) -0.020(2) -0.002(3) 0.006(3)
C65 0.171(7) 0.100(5) 0.065(4) -0.015(3) 0.005(4) -0.001(5)
C66 0.193(9) 0.158(8) 0.109(6) -0.001(6) 0.033(6) -0.007(7)
C67 0.0450(18) 0.0345(16) 0.0447(17) -0.0006(13) -0.0001(14) 0.0114(14)
C68 0.0442(19) 0.051(2) 0.063(2) 0.0122(17) 0.0137(16) 0.0168(16)
C69 0.059(2) 0.052(2) 0.063(2) 0.0171(18) 0.0169(18) 0.0206(18)
C70 0.0390(17) 0.0415(18) 0.0510(19) -0.0012(15) 0.0017(14) 0.0116(14)
C71 0.0457(18) 0.0361(17) 0.054(2) -0.0044(15) 0.0092(15) 0.0054(14)
C72 0.053(2) 0.0370(17) 0.0517(19) 0.0006(15) 0.0120(16) 0.0075(15)
C73 0.055(2) 0.058(2) 0.053(2) 0.0121(17) 0.0111(17) 0.0250(18)
C74 0.0462(19) 0.0452(19) 0.0478(19) -0.0025(15) -0.0041(15) 0.0164(15)
C75 0.047(2) 0.050(2) 0.076(3) 0.0004(19) 0.0001(19) 0.0100(17)
C76 0.047(2) 0.068(3) 0.098(4) 0.003(2) -0.004(2) 0.021(2)
C77 0.061(3) 0.073(3) 0.071(3) 0.010(2) 0.002(2) 0.039(2)
C78 0.079(3) 0.063(3) 0.099(4) 0.036(3) 0.025(3) 0.027(2)
C79 0.115(5) 0.063(3) 0.091(4) 0.016(3) 0.016(3) 0.010(3)
C3 0.050(2) 0.047(2) 0.055(2) 0.0020(16) -0.0031(16) 0.0058(16)
O4 0.124(3) 0.0577(18) 0.072(2) 0.0200(16) 0.008(2) -0.0040(18)
O5 0.112(3) 0.0605(19) 0.100(3) 0.0132(18) -0.046(2) -0.0231(19)
O6 0.130(3) 0.0561(18) 0.078(2) -0.0122(16) 0.041(2) -0.0033(18)
O7 0.344(12) 0.359(12) 0.120(5) -0.083(6) 0.146(7) -0.256(11)
O8 0.113(4) 0.373(13) 0.265(9) 0.223(10) 0.102(5) 0.091(6)
O9 0.352(12) 0.100(4) 0.298(10) -0.003(5) 0.255(10) -0.049(5)
O10 0.157(5) 0.088(4) 0.318(11) 0.051(5) -0.073(6) 0.042(4)
O11 0.314(12) 0.289(11) 0.180(6) 0.038(7) 0.072(7) 0.234(11)
O12 0.217(8) 0.165(6) 0.344(12) -0.070(7) -0.183(8) 0.134(6)
N1 0.161(5) 0.100(3) 0.056(3) -0.034(2) -0.004(3) 0.006(3)
C4 0.056(2) 0.047(2) 0.061(2) 0.0002(18) -0.0151(19) 0.0060(17)
C5 0.073(3) 0.047(2) 0.053(2) 0.0067(17) -0.0067(19) 0.0100(19)
C6 0.070(3) 0.056(2) 0.047(2) 0.0084(17) -0.0003(18) 0.0055(19)
C7 0.052(2) 0.049(2) 0.050(2) 0.0043(16) -0.0020(16) -0.0003(16)
C8 0.0352(16) 0.0414(17) 0.0450(18) 0.0027(14) -0.0004(13) 0.0026(13)
N4 0.068(2) 0.0546(19) 0.061(2) 0.0146(15) 0.0098(16) 0.0253(16)
C1 0.0392(17) 0.0380(17) 0.0475(18) 0.0026(14) -0.0006(14) 0.0069(13)

loop_
_atom_type_symbol
_atom_type_description
_atom_type_scat_dispersion_real
_atom_type_scat_dispersion_imag
_atom_type_scat_source
C C 0.0181 0.0091 'International Tables Vol C Tables 4.2.6.8 and 6.1.1.4'
H H 0.0000 0.0000 'International Tables Vol C Tables 4.2.6.8 and 6.1.1.4'
N N 0.0311 0.0180 'International Tables Vol C Tables 4.2.6.8 and 6.1.1.4'
O O 0.0492 0.0322 'International Tables Vol C Tables 4.2.6.8 and 6.1.1.4'
S S 0.3331 0.5567 'International Tables Vol C Tables 4.2.6.8 and 6.1.1.4'

loop_
_geom_angle_atom_site_label_1
_geom_angle_atom_site_label_2
_geom_angle_atom_site_label_3
_geom_angle
_geom_angle_site_symmetry_1
_geom_angle_site_symmetry_3
_geom_angle_publ_flag
O5 S1 O4 115.6(3) . . ?
O5 S1 O6 111.9(3) . . ?
O4 S1 O6 109.6(3) . . ?
O5 S1 C11 107.1(2) . . ?
O4 S1 C11 106.47(19) . . ?
O6 S1 C11 105.44(19) . . ?
O3 S2 O1 113.5(4) . . ?
O3 S2 O2 112.6(4) . . ?
O1 S2 O2 109.6(4) . . ?
O3 S2 C5 108.3(3) . . ?
O1 S2 C5 106.0(2) . . ?
O2 S2 C5 106.3(2) . . ?
O7 S3 O9 117.2(7) . . ?
O7 S3 O8 114.4(8) . . ?
O9 S3 O8 101.1(7) . . ?
O7 S3 C17 108.3(3) . . ?
O9 S3 C17 109.3(3) . . ?
O8 S3 C17 105.8(3) . . ?
O12 S4 O10 136.0(5) . . ?
O12 S4 O11 100.9(8) . . ?
O10 S4 O11 87.4(6) . . ?
O12 S4 C23 110.3(3) . . ?
O10 S4 C23 108.4(3) . . ?
O11 S4 C23 106.4(4) . . ?
C10 C9 C8 122.3(3) . . ?
C9 C10 C11 118.8(4) . . ?
C12 C11 C10 120.0(3) . . ?
C12 C11 S1 120.7(3) . . ?
C10 C11 S1 119.2(3) . . ?
C64 N2 C60 120.8(5) . . ?
C64 N2 C65 121.5(4) . . ?
C60 N2 C65 117.7(5) . . ?
C49 N3 C45 121.0(6) . . ?
C49 N3 C50 120.3(6) . . ?
C45 N3 C50 118.6(6) . . ?
C3 C2 C7 118.3(3) . . ?
C3 C2 C1 122.6(4) . . ?
C7 C2 C1 119.0(3) . . ?
C11 C12 C13 120.4(3) . . ?
C12 C13 C8 121.3(3) . . ?
C19 C14 C15 116.7(4) . . ?
C19 C14 C1 123.3(3) . . ?
C15 C14 C1 120.0(3) . . ?
C16 C15 C14 122.6(4) . . ?
C15 C16 C17 119.9(4) . . ?
C18 C17 C16 118.6(4) . . ?
C18 C17 S3 121.0(3) . . ?
C16 C17 S3 120.4(3) . . ?
C17 C18 C19 120.7(3) . . ?
C14 C19 C18 121.4(3) . . ?
C21 C20 C25 117.3(3) . . ?
C21 C20 C1 123.4(3) . . ?
C25 C20 C1 119.3(3) . . ?
C20 C21 C22 120.9(4) . . ?
C23 C22 C21 120.5(4) . . ?
C22 C23 C24 118.9(4) . . ?
C22 C23 S4 119.3(3) . . ?
C24 C23 S4 121.8(4) . . ?
C25 C24 C23 120.7(4) . . ?
C24 C25 C20 121.6(4) . . ?
C40 C26 C44 118.7(4) . . ?
C40 C26 C53 120.9(4) . . ?
C44 C26 C53 120.4(3) . . ?
C28 C27 C32 117.7(3) . . ?
C28 C27 C53 121.2(4) . . ?
C32 C27 C53 121.1(3) . . ?
C27 C28 C29 121.5(4) . . ?
C30 C29 C28 120.1(4) . . ?
C31 C30 C29 118.5(4) . . ?
C31 C30 C33 121.9(4) . . ?
C29 C30 C33 119.6(4) . . ?
C30 C31 C32 121.6(4) . . ?
C31 C32 C27 120.5(4) . . ?
C34 C33 C37 117.6(4) . . ?
C34 C33 C30 119.4(4) . . ?
C37 C33 C30 123.0(4) . . ?
N1 C34 C33 122.5(5) . . ?
C36 C35 N1 120.7(5) . . ?
C35 C36 C37 120.8(5) . . ?
C33 C37 C36 118.9(5) . . ?
C26 C40 C41 120.7(4) . . ?
C39 C38 N1 88.9(8) . . ?
C42 C41 C40 120.4(4) . . ?
C41 C42 C43 119.0(4) . . ?
C41 C42 C46 120.3(4) . . ?
C43 C42 C46 120.6(4) . . ?
C44 C43 C42 121.1(4) . . ?
C43 C44 C26 120.1(4) . . ?
N3 C45 C46 120.1(5) . . ?
C45 C46 C47 117.8(4) . . ?
C45 C46 C42 119.0(4) . . ?
C47 C46 C42 123.1(4) . . ?
C46 C47 C48 119.2(6) . . ?
C49 C48 C47 122.2(6) . . ?
C48 C49 N3 119.6(5) . . ?
N3 C50 C51 114.7(7) . . ?
C52 C52 C54 123.3(4) 2_675 . ?
C52 C52 C67 121.3(4) 2_675 . ?
C54 C52 C67 115.3(3) . . ?
C53 C53 C27 121.6(4) 2_766 . ?
C53 C53 C26 122.4(4) 2_766 . ?
C27 C53 C26 116.0(3) . . ?
C55 C54 C59 118.8(3) . . ?
C55 C54 C52 121.0(3) . . ?
C59 C54 C52 120.1(3) . . ?
C54 C55 C56 120.7(4) . . ?
C57 C56 C55 120.5(4) . . ?
C58 C57 C56 119.0(3) . . ?
C58 C57 C61 119.2(4) . . ?
C56 C57 C61 121.7(4) . . ?
C57 C58 C59 120.6(4) . . ?
C58 C59 C54 120.3(4) . . ?
C61 C60 N2 121.2(5) . . ?
C60 C61 C62 118.4(4) . . ?
C60 C61 C57 119.3(4) . . ?
C62 C61 C57 122.2(4) . . ?
C63 C62 C61 118.8(5) . . ?
C64 C63 C62 121.1(5) . . ?
C63 C64 N2 119.4(4) . . ?
C66 C65 N2 106.6(8) . . ?
C68 C67 C72 119.1(3) . . ?
C68 C67 C52 120.4(3) . . ?
C72 C67 C52 120.4(3) . . ?
C69 C68 C67 121.4(4) . . ?
C68 C69 C70 119.0(4) . . ?
C71 C70 C69 119.3(3) . . ?
C71 C70 C74 121.1(3) . . ?
C69 C70 C74 119.6(4) . . ?
C70 C71 C72 121.6(3) . . ?
C71 C72 C67 119.7(4) . . ?
N4 C73 C74 119.3(4) . . ?
C75 C74 C73 119.0(3) . . ?
C75 C74 C70 121.7(4) . . ?
C73 C74 C70 119.3(3) . . ?
C74 C75 C76 119.4(4) . . ?
C77 C76 C75 119.4(4) . . ?
N4 C77 C76 120.7(4) . . ?
C79 C78 N4 111.1(4) . . ?
C2 C3 C4 120.6(4) . . ?
C35 N1 C34 119.5(6) . . ?
C35 N1 C38 120.9(5) . . ?
C34 N1 C38 118.3(6) . . ?
C5 C4 C3 119.9(4) . . ?
C6 C5 C4 119.5(4) . . ?
C6 C5 S2 120.3(4) . . ?
C4 C5 S2 120.2(3) . . ?
C7 C6 C5 120.3(4) . . ?
C6 C7 C2 121.2(4) . . ?
C9 C8 C13 117.2(3) . . ?
C9 C8 C1 119.8(3) . . ?
C13 C8 C1 122.9(3) . . ?
C77 N4 C73 122.0(4) . . ?
C77 N4 C78 119.3(4) . . ?
C73 N4 C78 118.7(4) . . ?
C14 C1 C8 109.5(3) . . ?
C14 C1 C20 106.5(3) . . ?
C8 C1 C20 111.9(3) . . ?
C14 C1 C2 110.6(3) . . ?
C8 C1 C2 109.3(3) . . ?
C20 C1 C2 109.2(3) . . ?

loop_
_geom_bond_atom_site_label_1
_geom_bond_atom_site_label_2
_geom_bond_distance
_geom_bond_site_symmetry_2
_geom_bond_publ_flag
S1 O5 1.430(4) . ?
S1 O4 1.433(4) . ?
S1 O6 1.458(4) . ?
S1 C11 1.773(4) . ?
S2 O3 1.399(5) . ?
S2 O1 1.423(4) . ?
S2 O2 1.471(5) . ?
S2 C5 1.773(4) . ?
S3 O7 1.269(6) . ?
S3 O9 1.337(7) . ?
S3 O8 1.400(7) . ?
S3 C17 1.740(4) . ?
S4 O12 1.251(7) . ?
S4 O10 1.323(7) . ?
S4 O11 1.515(8) . ?
S4 C23 1.757(4) . ?
C9 C10 1.387(5) . ?
C9 C8 1.396(5) . ?
C10 C11 1.402(5) . ?
C11 C12 1.374(5) . ?
N2 C64 1.352(7) . ?
N2 C60 1.356(6) . ?
N2 C65 1.544(9) . ?
N3 C49 1.359(9) . ?
N3 C45 1.360(6) . ?
N3 C50 1.444(10) . ?
C2 C3 1.387(5) . ?
C2 C7 1.395(6) . ?
C2 C1 1.561(5) . ?
C12 C13 1.388(5) . ?
C13 C8 1.399(5) . ?
C14 C19 1.390(5) . ?
C14 C15 1.410(5) . ?
C14 C1 1.540(5) . ?
C15 C16 1.355(6) . ?
C16 C17 1.419(6) . ?
C17 C18 1.372(6) . ?
C18 C19 1.395(5) . ?
C20 C21 1.389(5) . ?
C20 C25 1.414(5) . ?
C20 C1 1.550(5) . ?
C21 C22 1.393(5) . ?
C22 C23 1.383(7) . ?
C23 C24 1.395(7) . ?
C24 C25 1.357(6) . ?
C26 C40 1.381(5) . ?
C26 C44 1.399(6) . ?
C26 C53 1.490(5) . ?
C27 C28 1.380(6) . ?
C27 C32 1.394(6) . ?
C27 C53 1.488(5) . ?
C28 C29 1.389(5) . ?
C29 C30 1.388(6) . ?
C30 C31 1.368(6) . ?
C30 C33 1.493(5) . ?
C31 C32 1.382(6) . ?
C33 C34 1.362(7) . ?
C33 C37 1.380(7) . ?
C34 N1 1.358(6) . ?
C35 C36 1.333(8) . ?
C35 N1 1.336(8) . ?
C36 C37 1.397(6) . ?
C40 C41 1.393(6) . ?
C39 C38 1.358(11) . ?
C38 N1 1.640(10) . ?
C41 C42 1.377(6) . ?
C42 C43 1.383(6) . ?
C42 C46 1.489(6) . ?
C43 C44 1.380(6) . ?
C45 C46 1.377(7) . ?
C46 C47 1.378(7) . ?
C47 C48 1.386(7) . ?
C48 C49 1.290(9) . ?
C50 C51 1.602(14) . ?
C52 C52 1.332(7) 2_675 ?
C52 C54 1.489(5) . ?
C52 C67 1.505(4) . ?
C53 C53 1.352(7) 2_766 ?
C54 C55 1.375(5) . ?
C54 C59 1.390(6) . ?
C55 C56 1.388(5) . ?
C56 C57 1.380(6) . ?
C57 C58 1.379(6) . ?
C57 C61 1.495(5) . ?
C58 C59 1.388(6) . ?
C60 C61 1.353(7) . ?
C61 C62 1.395(6) . ?
C62 C63 1.382(6) . ?
C63 C64 1.346(8) . ?
C65 C66 1.369(12) . ?
C67 C68 1.388(5) . ?
C67 C72 1.394(5) . ?
C68 C69 1.384(5) . ?
C69 C70 1.414(5) . ?
C70 C71 1.370(6) . ?
C70 C74 1.496(5) . ?
C71 C72 1.386(5) . ?
C73 N4 1.355(5) . ?
C73 C74 1.392(6) . ?
C74 C75 1.386(6) . ?
C75 C76 1.391(6) . ?
C76 C77 1.366(7) . ?
C77 N4 1.331(6) . ?
C78 C79 1.480(8) . ?
C78 N4 1.482(6) . ?
C3 C4 1.401(6) . ?
C4 C5 1.387(7) . ?
C5 C6 1.384(6) . ?
C6 C7 1.378(5) . ?
C8 C1 1.540(5) . ?

loop_
_geom_torsion_atom_site_label_1
_geom_torsion_atom_site_label_2
_geom_torsion_atom_site_label_3
_geom_torsion_atom_site_label_4
_geom_torsion
_geom_torsion_site_symmetry_1
_geom_torsion_site_symmetry_2
_geom_torsion_site_symmetry_3
_geom_torsion_site_symmetry_4
_geom_torsion_publ_flag
C8 C9 C10 C11 -1.6(6) . . . . ?
C9 C10 C11 C12 0.2(6) . . . . ?
C9 C10 C11 S1 177.5(3) . . . . ?
O5 S1 C11 C12 -6.1(4) . . . . ?
O4 S1 C11 C12 -130.3(4) . . . . ?
O6 S1 C11 C12 113.3(4) . . . . ?
O5 S1 C11 C10 176.7(4) . . . . ?
O4 S1 C11 C10 52.4(4) . . . . ?
O6 S1 C11 C10 -64.0(4) . . . . ?
C10 C11 C12 C13 -0.5(6) . . . . ?
S1 C11 C12 C13 -177.8(3) . . . . ?
C11 C12 C13 C8 2.2(6) . . . . ?
C19 C14 C15 C16 1.4(6) . . . . ?
C1 C14 C15 C16 -175.6(4) . . . . ?
C14 C15 C16 C17 0.4(7) . . . . ?
C15 C16 C17 C18 -1.7(6) . . . . ?
C15 C16 C17 S3 178.5(3) . . . . ?
O7 S3 C17 C18 48.2(8) . . . . ?
O9 S3 C17 C18 176.9(7) . . . . ?
O8 S3 C17 C18 -74.9(6) . . . . ?
O7 S3 C17 C16 -132.0(8) . . . . ?
O9 S3 C17 C16 -3.3(7) . . . . ?
O8 S3 C17 C16 104.9(6) . . . . ?
C16 C17 C18 C19 1.1(6) . . . . ?
S3 C17 C18 C19 -179.1(3) . . . . ?
C15 C14 C19 C18 -2.0(5) . . . . ?
C1 C14 C19 C18 174.9(3) . . . . ?
C17 C18 C19 C14 0.8(5) . . . . ?
C25 C20 C21 C22 -2.2(5) . . . . ?
C1 C20 C21 C22 175.1(3) . . . . ?
C20 C21 C22 C23 0.8(6) . . . . ?
C21 C22 C23 C24 1.0(6) . . . . ?
C21 C22 C23 S4 -177.6(3) . . . . ?
O12 S4 C23 C22 -115.8(8) . . . . ?
O10 S4 C23 C22 85.6(6) . . . . ?
O11 S4 C23 C22 -7.1(7) . . . . ?
O12 S4 C23 C24 65.7(8) . . . . ?
O10 S4 C23 C24 -92.9(7) . . . . ?
O11 S4 C23 C24 174.4(7) . . . . ?
C22 C23 C24 C25 -1.2(6) . . . . ?
S4 C23 C24 C25 177.3(3) . . . . ?
C23 C24 C25 C20 -0.3(7) . . . . ?
C21 C20 C25 C24 2.0(6) . . . . ?
C1 C20 C25 C24 -175.4(4) . . . . ?
C32 C27 C28 C29 -1.0(7) . . . . ?
C53 C27 C28 C29 179.1(4) . . . . ?
C27 C28 C29 C30 0.7(8) . . . . ?
C28 C29 C30 C31 -0.7(7) . . . . ?
C28 C29 C30 C33 179.5(4) . . . . ?
C29 C30 C31 C32 1.0(7) . . . . ?
C33 C30 C31 C32 -179.3(4) . . . . ?
C30 C31 C32 C27 -1.3(7) . . . . ?
C28 C27 C32 C31 1.3(6) . . . . ?
C53 C27 C32 C31 -178.8(4) . . . . ?
C31 C30 C33 C34 -144.7(5) . . . . ?
C29 C30 C33 C34 35.1(7) . . . . ?
C31 C30 C33 C37 35.1(6) . . . . ?
C29 C30 C33 C37 -145.1(5) . . . . ?
C37 C33 C34 N1 2.4(9) . . . . ?
C30 C33 C34 N1 -177.9(6) . . . . ?
N1 C35 C36 C37 -0.4(8) . . . . ?
C34 C33 C37 C36 -0.1(7) . . . . ?
C30 C33 C37 C36 -179.9(4) . . . . ?
C35 C36 C37 C33 -0.8(7) . . . . ?
C44 C26 C40 C41 0.8(5) . . . . ?
C53 C26 C40 C41 178.6(3) . . . . ?
C26 C40 C41 C42 0.3(5) . . . . ?
C40 C41 C42 C43 -1.2(5) . . . . ?
C40 C41 C42 C46 178.4(3) . . . . ?
C41 C42 C43 C44 0.8(6) . . . . ?
C46 C42 C43 C44 -178.7(4) . . . . ?
C42 C43 C44 C26 0.3(7) . . . . ?
C40 C26 C44 C43 -1.1(6) . . . . ?
C53 C26 C44 C43 -178.9(4) . . . . ?
C49 N3 C45 C46 -2.1(8) . . . . ?
C50 N3 C45 C46 174.1(6) . . . . ?
N3 C45 C46 C47 0.8(7) . . . . ?
N3 C45 C46 C42 -177.7(4) . . . . ?
C41 C42 C46 C45 -146.3(4) . . . . ?
C43 C42 C46 C45 33.2(6) . . . . ?
C41 C42 C46 C47 35.3(6) . . . . ?
C43 C42 C46 C47 -145.2(4) . . . . ?
C45 C46 C47 C48 1.3(7) . . . . ?
C42 C46 C47 C48 179.7(4) . . . . ?
C46 C47 C48 C49 -2.1(8) . . . . ?
C47 C48 C49 N3 0.8(9) . . . . ?
C45 N3 C49 C48 1.3(9) . . . . ?
C50 N3 C49 C48 -174.8(6) . . . . ?
C49 N3 C50 C51 111.4(9) . . . . ?
C45 N3 C50 C51 -64.9(10) . . . . ?
C28 C27 C53 C53 100.0(6) . . . 2_766 ?
C32 C27 C53 C53 -79.9(6) . . . 2_766 ?
C28 C27 C53 C26 -81.6(5) . . . . ?
C32 C27 C53 C26 98.5(5) . . . . ?
C40 C26 C53 C53 79.4(6) . . . 2_766 ?
C44 C26 C53 C53 -102.9(5) . . . 2_766 ?
C40 C26 C53 C27 -99.0(4) . . . . ?
C44 C26 C53 C27 78.8(5) . . . . ?
C52 C52 C54 C55 -76.5(6) 2_675 . . . ?
C67 C52 C54 C55 100.2(4) . . . . ?
C52 C52 C54 C59 102.1(6) 2_675 . . . ?
C67 C52 C54 C59 -81.1(5) . . . . ?
C59 C54 C55 C56 1.3(6) . . . . ?
C52 C54 C55 C56 179.9(3) . . . . ?
C54 C55 C56 C57 0.1(6) . . . . ?
C55 C56 C57 C58 -1.1(6) . . . . ?
C55 C56 C57 C61 -178.7(4) . . . . ?
C56 C57 C58 C59 0.7(7) . . . . ?
C61 C57 C58 C59 178.4(4) . . . . ?
C57 C58 C59 C54 0.7(7) . . . . ?
C55 C54 C59 C58 -1.7(7) . . . . ?
C52 C54 C59 C58 179.7(4) . . . . ?
C64 N2 C60 C61 0.4(10) . . . . ?
C65 N2 C60 C61 -177.5(6) . . . . ?
N2 C60 C61 C62 4.3(8) . . . . ?
N2 C60 C61 C57 -178.9(5) . . . . ?
C58 C57 C61 C60 42.4(6) . . . . ?
C56 C57 C61 C60 -139.9(5) . . . . ?
C58 C57 C61 C62 -141.0(5) . . . . ?
C56 C57 C61 C62 36.6(6) . . . . ?
C60 C61 C62 C63 -5.5(7) . . . . ?
C57 C61 C62 C63 177.8(4) . . . . ?
C61 C62 C63 C64 2.1(8) . . . . ?
C62 C63 C64 N2 2.6(9) . . . . ?
C60 N2 C64 C63 -4.0(9) . . . . ?
C65 N2 C64 C63 173.9(6) . . . . ?
C64 N2 C65 C66 87.5(8) . . . . ?
C60 N2 C65 C66 -94.6(8) . . . . ?
C52 C52 C67 C68 -103.1(5) 2_675 . . . ?
C54 C52 C67 C68 80.1(4) . . . . ?
C52 C52 C67 C72 80.1(6) 2_675 . . . ?
C54 C52 C67 C72 -96.7(4) . . . . ?
C72 C67 C68 C69 -0.6(6) . . . . ?
C52 C67 C68 C69 -177.5(3) . . . . ?
C67 C68 C69 C70 0.8(6) . . . . ?
C68 C69 C70 C71 0.1(6) . . . . ?
C68 C69 C70 C74 -179.9(3) . . . . ?
C69 C70 C71 C72 -1.2(5) . . . . ?
C74 C70 C71 C72 178.8(3) . . . . ?
C70 C71 C72 C67 1.4(5) . . . . ?
C68 C67 C72 C71 -0.5(5) . . . . ?
C52 C67 C72 C71 176.4(3) . . . . ?
N4 C73 C74 C75 2.3(6) . . . . ?
N4 C73 C74 C70 -177.8(3) . . . . ?
C71 C70 C74 C75 34.2(5) . . . . ?
C69 C70 C74 C75 -145.8(4) . . . . ?
C71 C70 C74 C73 -145.7(4) . . . . ?
C69 C70 C74 C73 34.3(5) . . . . ?
C73 C74 C75 C76 -3.6(6) . . . . ?
C70 C74 C75 C76 176.5(4) . . . . ?
C74 C75 C76 C77 1.8(7) . . . . ?
C75 C76 C77 N4 1.5(7) . . . . ?
C7 C2 C3 C4 -2.5(5) . . . . ?
C1 C2 C3 C4 174.1(3) . . . . ?
C36 C35 N1 C34 2.6(9) . . . . ?
C36 C35 N1 C38 -164.2(6) . . . . ?
C33 C34 N1 C35 -3.6(10) . . . . ?
C33 C34 N1 C38 163.5(7) . . . . ?
C39 C38 N1 C35 -111.8(7) . . . . ?
C39 C38 N1 C34 81.2(8) . . . . ?
C2 C3 C4 C5 0.5(6) . . . . ?
C3 C4 C5 C6 1.9(6) . . . . ?
C3 C4 C5 S2 -177.9(3) . . . . ?
O3 S2 C5 C6 -174.2(5) . . . . ?
O1 S2 C5 C6 63.6(5) . . . . ?
O2 S2 C5 C6 -53.0(5) . . . . ?
O3 S2 C5 C4 5.6(5) . . . . ?
O1 S2 C5 C4 -116.5(4) . . . . ?
O2 S2 C5 C4 126.8(4) . . . . ?
C4 C5 C6 C7 -2.4(6) . . . . ?
S2 C5 C6 C7 177.5(3) . . . . ?
C5 C6 C7 C2 0.4(6) . . . . ?
C3 C2 C7 C6 2.0(6) . . . . ?
C1 C2 C7 C6 -174.6(4) . . . . ?
C10 C9 C8 C13 3.2(6) . . . . ?
C10 C9 C8 C1 -172.8(4) . . . . ?
C12 C13 C8 C9 -3.5(5) . . . . ?
C12 C13 C8 C1 172.4(3) . . . . ?
C76 C77 N4 C73 -2.9(7) . . . . ?
C76 C77 N4 C78 178.1(5) . . . . ?
C74 C73 N4 C77 1.0(6) . . . . ?
C74 C73 N4 C78 180.0(4) . . . . ?
C79 C78 N4 C77 -79.1(6) . . . . ?
C79 C78 N4 C73 101.9(5) . . . . ?
C19 C14 C1 C8 -12.2(5) . . . . ?
C15 C14 C1 C8 164.6(3) . . . . ?
C19 C14 C1 C20 -133.3(3) . . . . ?
C15 C14 C1 C20 43.5(4) . . . . ?
C19 C14 C1 C2 108.2(4) . . . . ?
C15 C14 C1 C2 -75.0(4) . . . . ?
C9 C8 C1 C14 77.7(4) . . . . ?
C13 C8 C1 C14 -98.1(4) . . . . ?
C9 C8 C1 C20 -164.5(3) . . . . ?
C13 C8 C1 C20 19.7(5) . . . . ?
C9 C8 C1 C2 -43.5(4) . . . . ?
C13 C8 C1 C2 140.7(3) . . . . ?
C21 C20 C1 C14 -133.5(3) . . . . ?
C25 C20 C1 C14 43.7(4) . . . . ?
C21 C20 C1 C8 107.0(4) . . . . ?
C25 C20 C1 C8 -75.8(4) . . . . ?
C21 C20 C1 C2 -14.1(5) . . . . ?
C25 C20 C1 C2 163.1(3) . . . . ?
C3 C2 C1 C14 18.1(5) . . . . ?
C7 C2 C1 C14 -165.4(3) . . . . ?
C3 C2 C1 C8 138.7(3) . . . . ?
C7 C2 C1 C8 -44.8(4) . . . . ?
C3 C2 C1 C20 -98.7(4) . . . . ?
C7 C2 C1 C20 77.8(4) . . . . ?

loop_
_platon_squeeze_void_nr
_platon_squeeze_void_average_x
_platon_squeeze_void_average_y
_platon_squeeze_void_average_z
_platon_squeeze_void_volume
_platon_squeeze_void_count_electrons
_platon_squeeze_void_content
1 0.019 -0.010 0.490 1915 631 ' '
